data_4024915
loop_
_publ_author_name
'Paul A. Clarke'
'Andrew P. Cridland'
'Gabriele A. Rolla'
'Mudassar Iqbal'
'Nigel P. Bainbridge'
'Adrian C. Whitwood'
'Claire Wilson'

_publ_section_title
;
Studies on the Synthesis of the ABC Rings of (\+-)-Hexacyclinic Acid
;
_journal_name_full 'Journal of Organic Chemistry'
_journal_page_first 7812
_journal_page_last 7821
_journal_paper_doi 10.1021/jo901547k
_journal_volume 74
_journal_year 2009
_chemical_absolute_configuration unk
_chemical_formula_moiety 'C32 H53 Br O3 Si2'
_chemical_formula_sum 'C32 H53 Br O3 Si2'
_chemical_formula_weight 621.83
_chemical_name_systematic
; 
 ? 
;
_space_group_IT_number 19
_symmetry_cell_setting orthorhombic
_symmetry_space_group_name_Hall 'P 2ac 2ab'
_symmetry_space_group_name_H-M 'P 21 21 21'
_atom_sites_solution_hydrogens geom
_atom_sites_solution_primary direct
_atom_sites_solution_secondary difmap
_audit_creation_method SHELXL-97
_cell_angle_alpha 90.00
_cell_angle_beta 90.00
_cell_angle_gamma 90.00
_cell_formula_units_Z 4
_cell_length_a 10.1833(8)
_cell_length_b 16.7140(13)
_cell_length_c 20.0990(15)
_cell_measurement_reflns_used 4985
_cell_measurement_temperature 110(2)
_cell_measurement_theta_max 24.82
_cell_measurement_theta_min 2.24
_cell_volume 3420.9(5)
_computing_cell_refinement 'Bruker SMART'
_computing_data_collection 'Bruker SMART'
_computing_data_reduction 'Bruker SAINT'
_computing_molecular_graphics 'Bruker SHELXTL'
_computing_publication_material 'Bruker SHELXTL'
_computing_structure_refinement 'SHELXL-97 (Sheldrick, 1997)'
_computing_structure_solution 'SHELXS-97 (Sheldrick, 1997)'
_diffrn_ambient_temperature 110(2)
_diffrn_measured_fraction_theta_full 1.000
_diffrn_measured_fraction_theta_max 1.000
_diffrn_measurement_device_type 'CCD area detector'
_diffrn_measurement_method 'phi and omega scans'
_diffrn_radiation_monochromator graphite
_diffrn_radiation_source 'fine-focus sealed tube'
_diffrn_radiation_type MoK\a
_diffrn_radiation_wavelength 0.71073
_diffrn_reflns_av_R_equivalents 0.0357
_diffrn_reflns_av_sigmaI/netI 0.0471
_diffrn_reflns_limit_h_max 8
_diffrn_reflns_limit_h_min -12
_diffrn_reflns_limit_k_max 19
_diffrn_reflns_limit_k_min -19
_diffrn_reflns_limit_l_max 23
_diffrn_reflns_limit_l_min -23
_diffrn_reflns_number 19185
_diffrn_reflns_theta_full 25.01
_diffrn_reflns_theta_max 25.01
_diffrn_reflns_theta_min 1.58
_exptl_absorpt_coefficient_mu 1.300
_exptl_absorpt_correction_T_max 0.860
_exptl_absorpt_correction_T_min 0.782
_exptl_absorpt_correction_type multi-scan
_exptl_absorpt_process_details 'SADABS v2.03; (Sheldrick)'
_exptl_crystal_colour colourless
_exptl_crystal_density_diffrn 1.207
_exptl_crystal_density_method 'not measured'
_exptl_crystal_description plate
_exptl_crystal_F_000 1328
_exptl_crystal_size_max 0.20
_exptl_crystal_size_mid 0.18
_exptl_crystal_size_min 0.12
_refine_diff_density_max 0.260
_refine_diff_density_min -0.179
_refine_diff_density_rms 0.043
_refine_ls_abs_structure_details 'Flack H D (1983), Acta Cryst. A39, 876-881'
_refine_ls_abs_structure_Flack 0.000(7)
_refine_ls_extinction_method none
_refine_ls_goodness_of_fit_ref 0.964
_refine_ls_hydrogen_treatment constr
_refine_ls_matrix_type full
_refine_ls_number_parameters 355
_refine_ls_number_reflns 6026
_refine_ls_number_restraints 0
_refine_ls_restrained_S_all 0.964
_refine_ls_R_factor_all 0.0365
_refine_ls_R_factor_gt 0.0285
_refine_ls_shift/su_max 0.001
_refine_ls_shift/su_mean 0.000
_refine_ls_structure_factor_coef Fsqd
_refine_ls_weighting_details 'calc w=1/[\s^2^(Fo^2^)+(0.0251P)^2^+0.0000P] where P=(Fo^2^+2Fc^2^)/3'
_refine_ls_weighting_scheme calc
_refine_ls_wR_factor_gt 0.0559
_refine_ls_wR_factor_ref 0.0577
_reflns_number_gt 5287
_reflns_number_total 6026
_reflns_threshold_expression >2sigma(I)
_cod_data_source_file jo901547k_si_003.cif
_cod_data_source_block pac0602m
_cod_depositor_comments
;
The following automatic conversions were performed:
'_symmetry_cell_setting' value 'Orthorhombic' changed to 'orthorhombic'
according to '/home/saulius/struct/CIF-dictionaries/cif_core.dic'
dictionary named 'cif_core.dic' version 2.4.1 from 2010-06-29.

Automatic conversion script
Id: cif_fix_enum 1527 2010-12-29 10:47:43Z saulius 
;
_cod_original_sg_symbol_H-M P2(1)2(1)2(1)
_cod_database_code 4024915

loop_
_symmetry_equiv_pos_as_xyz
'x, y, z'
'-x+1/2, -y, z+1/2'
'-x, y+1/2, -z+1/2'
'x+1/2, -y+1/2, -z'

loop_
_atom_site_label
_atom_site_type_symbol
_atom_site_fract_x
_atom_site_fract_y
_atom_site_fract_z
_atom_site_U_iso_or_equiv
_atom_site_adp_type
_atom_site_occupancy
_atom_site_symmetry_multiplicity
_atom_site_calc_flag
_atom_site_refinement_flags
_atom_site_disorder_assembly
_atom_site_disorder_group
Br1 Br 0.30349(2) 0.846136(17) 0.079102(13) 0.03739(8) Uani 1 1 d . . .
C1 C 0.4652(2) 0.82917(14) 0.12648(12) 0.0229(6) Uani 1 1 d . . .
C2 C 0.4609(2) 0.83137(13) 0.19157(11) 0.0201(5) Uani 1 1 d . . .
H2 H 0.3807 0.8453 0.2127 0.024 Uiso 1 1 calc R . .
C3 C 0.5779(2) 0.81266(13) 0.23359(11) 0.0174(5) Uani 1 1 d . . .
H3 H 0.5505 0.7715 0.2670 0.021 Uiso 1 1 calc R . .
C4 C 0.6387(2) 0.88262(13) 0.27180(10) 0.0167(5) Uani 1 1 d . . .
H4 H 0.6602 0.9271 0.2404 0.020 Uiso 1 1 calc R . .
C5 C 0.7645(2) 0.84616(14) 0.29896(10) 0.0182(5) Uani 1 1 d . . .
H5 H 0.7395 0.8101 0.3366 0.022 Uiso 1 1 calc R . .
C6 C 0.8140(2) 0.79286(12) 0.24196(11) 0.0174(5) Uani 1 1 d . . .
H6 H 0.8850 0.8214 0.2171 0.021 Uiso 1 1 calc R . .
C7 C 0.6952(2) 0.77876(12) 0.19516(10) 0.0160(5) Uani 1 1 d . . .
H7 H 0.6826 0.7200 0.1882 0.019 Uiso 1 1 calc R . .
C8 C 0.7106(2) 0.82064(12) 0.12719(10) 0.0157(5) Uani 1 1 d . . .
H8 H 0.7261 0.8789 0.1356 0.019 Uiso 1 1 calc R . .
C9 C 0.5843(2) 0.81258(13) 0.08458(12) 0.0190(5) Uani 1 1 d . . .
H9 H 0.5786 0.7560 0.0686 0.023 Uiso 1 1 calc R . .
C10 C 0.8649(3) 0.90521(14) 0.32554(13) 0.0269(6) Uani 1 1 d . . .
H10A H 0.8989 0.9377 0.2888 0.040 Uiso 1 1 calc R . .
H10B H 0.9374 0.8759 0.3464 0.040 Uiso 1 1 calc R . .
H10C H 0.8232 0.9401 0.3585 0.040 Uiso 1 1 calc R . .
C11 C 0.8273(2) 0.78839(14) 0.08957(11) 0.0209(6) Uani 1 1 d . . .
H11 H 0.8242 0.7339 0.0761 0.025 Uiso 1 1 calc R . .
C12 C 0.9321(2) 0.82909(15) 0.07403(12) 0.0324(6) Uani 1 1 d . . .
H12A H 0.9391 0.8837 0.0866 0.039 Uiso 1 1 calc R . .
H12B H 1.0014 0.8041 0.0502 0.039 Uiso 1 1 calc R . .
C13 C 0.5931(2) 0.86679(13) 0.02387(11) 0.0225(6) Uani 1 1 d . . .
H13A H 0.6755 0.8563 -0.0008 0.027 Uiso 1 1 calc R . .
H13B H 0.5180 0.8569 -0.0063 0.027 Uiso 1 1 calc R . .
C14 C 0.4036(3) 1.02666(16) 0.24773(12) 0.0399(7) Uani 1 1 d . . .
H14A H 0.4695 1.0283 0.2123 0.060 Uiso 1 1 calc R . .
H14B H 0.3615 1.0792 0.2517 0.060 Uiso 1 1 calc R . .
H14C H 0.3371 0.9862 0.2370 0.060 Uiso 1 1 calc R . .
C15 C 0.6071(3) 1.07969(15) 0.34664(15) 0.0411(8) Uani 1 1 d . . .
H15A H 0.6496 1.0680 0.3893 0.062 Uiso 1 1 calc R . .
H15B H 0.5630 1.1317 0.3492 0.062 Uiso 1 1 calc R . .
H15C H 0.6734 1.0811 0.3113 0.062 Uiso 1 1 calc R . .
C16 C 0.3632(2) 0.98970(14) 0.39775(11) 0.0225(6) Uani 1 1 d . . .
C17 C 0.2581(3) 0.92845(16) 0.37951(14) 0.0367(7) Uani 1 1 d . . .
H17A H 0.2999 0.8772 0.3690 0.055 Uiso 1 1 calc R . .
H17B H 0.2088 0.9474 0.3407 0.055 Uiso 1 1 calc R . .
H17C H 0.1980 0.9214 0.4171 0.055 Uiso 1 1 calc R . .
C18 C 0.2977(3) 1.07118(14) 0.41084(13) 0.0338(6) Uani 1 1 d . . .
H18A H 0.2314 1.0653 0.4459 0.051 Uiso 1 1 calc R . .
H18B H 0.2556 1.0902 0.3700 0.051 Uiso 1 1 calc R . .
H18C H 0.3644 1.1099 0.4250 0.051 Uiso 1 1 calc R . .
C19 C 0.4326(3) 0.96350(16) 0.46140(12) 0.0355(7) Uani 1 1 d . . .
H19A H 0.3683 0.9590 0.4975 0.053 Uiso 1 1 calc R . .
H19B H 0.4993 1.0032 0.4734 0.053 Uiso 1 1 calc R . .
H19C H 0.4747 0.9115 0.4542 0.053 Uiso 1 1 calc R . .
C20 C 1.1366(3) 0.76269(15) 0.24932(14) 0.0336(6) Uani 1 1 d . . .
H20A H 1.1181 0.7944 0.2094 0.050 Uiso 1 1 calc R . .
H20B H 1.2244 0.7391 0.2457 0.050 Uiso 1 1 calc R . .
H20C H 1.1329 0.7973 0.2886 0.050 Uiso 1 1 calc R . .
C21 C 1.0171(3) 0.62004(15) 0.18029(12) 0.0306(6) Uani 1 1 d . . .
H21A H 0.9530 0.5765 0.1840 0.046 Uiso 1 1 calc R . .
H21B H 1.1052 0.5975 0.1745 0.046 Uiso 1 1 calc R . .
H21C H 0.9953 0.6535 0.1418 0.046 Uiso 1 1 calc R . .
C22 C 1.0427(2) 0.61986(14) 0.33387(12) 0.0238(6) Uani 1 1 d . . .
C23 C 1.1799(3) 0.58108(15) 0.33157(13) 0.0337(6) Uani 1 1 d . . .
H23A H 1.2471 0.6230 0.3292 0.051 Uiso 1 1 calc R . .
H23B H 1.1865 0.5466 0.2923 0.051 Uiso 1 1 calc R . .
H23C H 1.1935 0.5490 0.3718 0.051 Uiso 1 1 calc R . .
C24 C 0.9386(3) 0.55361(16) 0.33941(14) 0.0334(7) Uani 1 1 d . . .
H24A H 0.9524 0.5233 0.3806 0.050 Uiso 1 1 calc R . .
H24B H 0.9460 0.5175 0.3012 0.050 Uiso 1 1 calc R . .
H24C H 0.8509 0.5777 0.3400 0.050 Uiso 1 1 calc R . .
C25 C 1.0340(3) 0.67431(16) 0.39525(12) 0.0322(7) Uani 1 1 d . . .
H25A H 0.9456 0.6972 0.3982 0.048 Uiso 1 1 calc R . .
H25B H 1.0986 0.7175 0.3913 0.048 Uiso 1 1 calc R . .
H25C H 1.0524 0.6429 0.4354 0.048 Uiso 1 1 calc R . .
C26 C 0.5933(3) 1.00393(14) -0.00520(11) 0.0255(6) Uani 1 1 d . . .
H26A H 0.5281 0.9895 -0.0397 0.031 Uiso 1 1 calc R . .
H26B H 0.6813 1.0050 -0.0261 0.031 Uiso 1 1 calc R . .
C27 C 0.5611(3) 1.08504(14) 0.02349(11) 0.0224(6) Uani 1 1 d . . .
C28 C 0.4520(3) 1.09399(15) 0.06398(12) 0.0294(6) Uani 1 1 d . . .
H28 H 0.3974 1.0493 0.0732 0.035 Uiso 1 1 calc R . .
C29 C 0.4226(3) 1.16778(15) 0.09086(13) 0.0351(7) Uani 1 1 d . . .
H29 H 0.3476 1.1736 0.1185 0.042 Uiso 1 1 calc R . .
C30 C 0.5014(3) 1.23339(14) 0.07780(14) 0.0341(6) Uani 1 1 d . . .
H30 H 0.4814 1.2840 0.0968 0.041 Uiso 1 1 calc R . .
C31 C 0.6096(3) 1.22473(15) 0.03693(13) 0.0328(7) Uani 1 1 d . . .
H31 H 0.6635 1.2696 0.0272 0.039 Uiso 1 1 calc R . .
C32 C 0.6392(2) 1.15080(15) 0.01026(11) 0.0267(6) Uani 1 1 d . . .
H32 H 0.7140 1.1450 -0.0175 0.032 Uiso 1 1 calc R . .
O1 O 0.55524(16) 0.91165(9) 0.32402(7) 0.0212(4) Uani 1 1 d . . .
O2 O 0.86415(15) 0.71932(9) 0.26783(7) 0.0190(4) Uani 1 1 d . . .
O3 O 0.59081(17) 0.94671(9) 0.04705(7) 0.0240(4) Uani 1 1 d . . .
Si1 Si 0.48427(7) 1.00059(4) 0.32781(3) 0.02105(15) Uani 1 1 d . . .
Si2 Si 1.01271(6) 0.68189(4) 0.25729(3) 0.01953(15) Uani 1 1 d . . .

loop_
_atom_site_aniso_label
_atom_site_aniso_U_11
_atom_site_aniso_U_22
_atom_site_aniso_U_33
_atom_site_aniso_U_23
_atom_site_aniso_U_13
_atom_site_aniso_U_12
Br1 0.02438(14) 0.05792(18) 0.02987(14) 0.00339(14) -0.00973(12) -0.00009(14)
C1 0.0206(13) 0.0235(14) 0.0246(14) 0.0013(11) -0.0061(10) -0.0026(11)
C2 0.0174(12) 0.0185(13) 0.0244(13) 0.0008(10) 0.0006(9) -0.0021(10)
C3 0.0200(13) 0.0158(12) 0.0164(12) 0.0036(10) 0.0018(9) 0.0000(10)
C4 0.0196(12) 0.0164(12) 0.0141(12) 0.0017(9) 0.0042(10) 0.0035(10)
C5 0.0224(13) 0.0160(12) 0.0162(12) -0.0003(10) 0.0008(9) 0.0019(11)
C6 0.0179(12) 0.0160(12) 0.0184(12) 0.0010(9) 0.0013(10) 0.0007(10)
C7 0.0192(12) 0.0116(11) 0.0174(12) -0.0001(9) -0.0018(10) -0.0020(11)
C8 0.0224(13) 0.0094(11) 0.0153(11) -0.0007(9) 0.0007(10) -0.0032(10)
C9 0.0240(13) 0.0147(12) 0.0183(12) -0.0040(11) -0.0019(11) -0.0018(10)
C10 0.0287(15) 0.0262(14) 0.0258(14) -0.0073(12) -0.0049(12) 0.0049(12)
C11 0.0256(15) 0.0199(12) 0.0172(13) -0.0012(10) 0.0002(10) 0.0028(11)
C12 0.0317(15) 0.0353(16) 0.0303(14) -0.0068(13) 0.0113(12) -0.0020(12)
C13 0.0301(15) 0.0190(13) 0.0185(12) -0.0021(10) -0.0030(10) 0.0033(11)
C14 0.058(2) 0.0351(16) 0.0263(15) 0.0047(13) -0.0001(14) 0.0224(14)
C15 0.0318(17) 0.0294(16) 0.062(2) 0.0011(14) 0.0125(14) 0.0001(14)
C16 0.0226(14) 0.0185(13) 0.0265(14) -0.0012(10) 0.0049(10) 0.0027(11)
C17 0.0303(16) 0.0292(16) 0.0505(19) -0.0017(14) 0.0062(13) 0.0002(12)
C18 0.0348(15) 0.0285(14) 0.0381(16) -0.0055(12) 0.0109(14) 0.0070(13)
C19 0.052(2) 0.0294(16) 0.0246(15) -0.0007(12) 0.0037(13) 0.0060(14)
C20 0.0231(14) 0.0376(16) 0.0400(16) 0.0017(14) 0.0016(12) -0.0007(12)
C21 0.0256(15) 0.0385(15) 0.0278(14) -0.0005(12) -0.0040(12) 0.0130(13)
C22 0.0226(14) 0.0256(13) 0.0231(14) -0.0001(11) -0.0016(11) 0.0046(11)
C23 0.0328(16) 0.0360(16) 0.0324(15) -0.0002(12) -0.0050(12) 0.0138(13)
C24 0.0365(17) 0.0297(15) 0.0339(16) 0.0085(12) 0.0000(13) 0.0018(12)
C25 0.0382(16) 0.0362(17) 0.0223(14) -0.0004(12) -0.0031(11) 0.0050(13)
C26 0.0337(16) 0.0221(13) 0.0207(13) 0.0053(11) 0.0000(11) 0.0035(12)
C27 0.0314(15) 0.0203(14) 0.0155(13) 0.0055(11) -0.0041(11) 0.0027(11)
C28 0.0351(16) 0.0217(14) 0.0314(16) 0.0049(11) 0.0020(12) -0.0010(11)
C29 0.0421(16) 0.0282(16) 0.0349(16) 0.0019(12) 0.0087(12) 0.0079(13)
C30 0.0508(18) 0.0217(13) 0.0298(14) -0.0020(12) 0.0025(15) 0.0026(13)
C31 0.0440(19) 0.0238(15) 0.0305(16) 0.0035(12) -0.0026(13) -0.0074(13)
C32 0.0311(14) 0.0278(14) 0.0212(13) 0.0020(12) -0.0026(10) 0.0008(13)
O1 0.0240(10) 0.0229(9) 0.0167(9) 0.0004(7) 0.0039(7) 0.0058(7)
O2 0.0181(9) 0.0167(8) 0.0221(9) 0.0032(7) 0.0005(7) 0.0029(7)
O3 0.0422(12) 0.0147(9) 0.0152(8) 0.0023(7) -0.0018(7) 0.0008(8)
Si1 0.0232(4) 0.0194(3) 0.0205(3) 0.0006(3) 0.0024(3) 0.0053(3)
Si2 0.0172(3) 0.0205(3) 0.0209(3) -0.0007(3) -0.0004(3) 0.0019(3)

loop_
_atom_type_symbol
_atom_type_description
_atom_type_scat_dispersion_real
_atom_type_scat_dispersion_imag
_atom_type_scat_source
C C 0.0033 0.0016 'International Tables Vol C Tables 4.2.6.8 and 6.1.1.4'
H H 0.0000 0.0000 'International Tables Vol C Tables 4.2.6.8 and 6.1.1.4'
O O 0.0106 0.0060 'International Tables Vol C Tables 4.2.6.8 and 6.1.1.4'
Si Si 0.0817 0.0704 'International Tables Vol C Tables 4.2.6.8 and 6.1.1.4'
Br Br -0.2901 2.4595 'International Tables Vol C Tables 4.2.6.8 and 6.1.1.4'

loop_
_geom_angle_atom_site_label_1
_geom_angle_atom_site_label_2
_geom_angle_atom_site_label_3
_geom_angle
_geom_angle_site_symmetry_1
_geom_angle_site_symmetry_3
_geom_angle_publ_flag
C2 C1 C9 126.3(2) . . ?
C2 C1 Br1 117.50(18) . . ?
C9 C1 Br1 116.17(16) . . ?
C1 C2 C3 122.2(2) . . ?
C1 C2 H2 118.9 . . ?
C3 C2 H2 118.9 . . ?
C2 C3 C4 116.55(18) . . ?
C2 C3 C7 114.47(19) . . ?
C4 C3 C7 102.72(17) . . ?
C2 C3 H3 107.5 . . ?
C4 C3 H3 107.5 . . ?
C7 C3 H3 107.5 . . ?
O1 C4 C5 111.85(17) . . ?
O1 C4 C3 112.68(18) . . ?
C5 C4 C3 102.42(17) . . ?
O1 C4 H4 109.9 . . ?
C5 C4 H4 109.9 . . ?
C3 C4 H4 109.9 . . ?
C10 C5 C4 115.67(19) . . ?
C10 C5 C6 114.77(19) . . ?
C4 C5 C6 103.94(17) . . ?
C10 C5 H5 107.3 . . ?
C4 C5 H5 107.3 . . ?
C6 C5 H5 107.3 . . ?
O2 C6 C5 110.15(17) . . ?
O2 C6 C7 111.66(16) . . ?
C5 C6 C7 106.56(18) . . ?
O2 C6 H6 109.5 . . ?
C5 C6 H6 109.5 . . ?
C7 C6 H6 109.5 . . ?
C3 C7 C8 111.01(18) . . ?
C3 C7 C6 104.26(16) . . ?
C8 C7 C6 112.86(18) . . ?
C3 C7 H7 109.5 . . ?
C8 C7 H7 109.5 . . ?
C6 C7 H7 109.5 . . ?
C11 C8 C7 111.24(18) . . ?
C11 C8 C9 110.22(17) . . ?
C7 C8 C9 111.39(18) . . ?
C11 C8 H8 107.9 . . ?
C7 C8 H8 107.9 . . ?
C9 C8 H8 107.9 . . ?
C1 C9 C13 112.76(19) . . ?
C1 C9 C8 110.12(18) . . ?
C13 C9 C8 110.00(18) . . ?
C1 C9 H9 107.9 . . ?
C13 C9 H9 107.9 . . ?
C8 C9 H9 107.9 . . ?
C5 C10 H10A 109.5 . . ?
C5 C10 H10B 109.5 . . ?
H10A C10 H10B 109.5 . . ?
C5 C10 H10C 109.5 . . ?
H10A C10 H10C 109.5 . . ?
H10B C10 H10C 109.5 . . ?
C12 C11 C8 125.4(2) . . ?
C12 C11 H11 117.3 . . ?
C8 C11 H11 117.3 . . ?
C11 C12 H12A 120.0 . . ?
C11 C12 H12B 120.0 . . ?
H12A C12 H12B 120.0 . . ?
O3 C13 C9 107.27(17) . . ?
O3 C13 H13A 110.3 . . ?
C9 C13 H13A 110.3 . . ?
O3 C13 H13B 110.3 . . ?
C9 C13 H13B 110.3 . . ?
H13A C13 H13B 108.5 . . ?
Si1 C14 H14A 109.5 . . ?
Si1 C14 H14B 109.5 . . ?
H14A C14 H14B 109.5 . . ?
Si1 C14 H14C 109.5 . . ?
H14A C14 H14C 109.5 . . ?
H14B C14 H14C 109.5 . . ?
Si1 C15 H15A 109.5 . . ?
Si1 C15 H15B 109.5 . . ?
H15A C15 H15B 109.5 . . ?
Si1 C15 H15C 109.5 . . ?
H15A C15 H15C 109.5 . . ?
H15B C15 H15C 109.5 . . ?
C19 C16 C17 109.5(2) . . ?
C19 C16 C18 108.14(19) . . ?
C17 C16 C18 109.3(2) . . ?
C19 C16 Si1 110.58(18) . . ?
C17 C16 Si1 110.22(16) . . ?
C18 C16 Si1 109.07(16) . . ?
C16 C17 H17A 109.5 . . ?
C16 C17 H17B 109.5 . . ?
H17A C17 H17B 109.5 . . ?
C16 C17 H17C 109.5 . . ?
H17A C17 H17C 109.5 . . ?
H17B C17 H17C 109.5 . . ?
C16 C18 H18A 109.5 . . ?
C16 C18 H18B 109.5 . . ?
H18A C18 H18B 109.5 . . ?
C16 C18 H18C 109.5 . . ?
H18A C18 H18C 109.5 . . ?
H18B C18 H18C 109.5 . . ?
C16 C19 H19A 109.5 . . ?
C16 C19 H19B 109.5 . . ?
H19A C19 H19B 109.5 . . ?
C16 C19 H19C 109.5 . . ?
H19A C19 H19C 109.5 . . ?
H19B C19 H19C 109.5 . . ?
Si2 C20 H20A 109.5 . . ?
Si2 C20 H20B 109.5 . . ?
H20A C20 H20B 109.5 . . ?
Si2 C20 H20C 109.5 . . ?
H20A C20 H20C 109.5 . . ?
H20B C20 H20C 109.5 . . ?
Si2 C21 H21A 109.5 . . ?
Si2 C21 H21B 109.5 . . ?
H21A C21 H21B 109.5 . . ?
Si2 C21 H21C 109.5 . . ?
H21A C21 H21C 109.5 . . ?
H21B C21 H21C 109.5 . . ?
C25 C22 C24 109.2(2) . . ?
C25 C22 C23 109.0(2) . . ?
C24 C22 C23 109.0(2) . . ?
C25 C22 Si2 108.75(16) . . ?
C24 C22 Si2 110.12(17) . . ?
C23 C22 Si2 110.79(17) . . ?
C22 C23 H23A 109.5 . . ?
C22 C23 H23B 109.5 . . ?
H23A C23 H23B 109.5 . . ?
C22 C23 H23C 109.5 . . ?
H23A C23 H23C 109.5 . . ?
H23B C23 H23C 109.5 . . ?
C22 C24 H24A 109.5 . . ?
C22 C24 H24B 109.5 . . ?
H24A C24 H24B 109.5 . . ?
C22 C24 H24C 109.5 . . ?
H24A C24 H24C 109.5 . . ?
H24B C24 H24C 109.5 . . ?
C22 C25 H25A 109.5 . . ?
C22 C25 H25B 109.5 . . ?
H25A C25 H25B 109.5 . . ?
C22 C25 H25C 109.5 . . ?
H25A C25 H25C 109.5 . . ?
H25B C25 H25C 109.5 . . ?
O3 C26 C27 108.56(18) . . ?
O3 C26 H26A 110.0 . . ?
C27 C26 H26A 110.0 . . ?
O3 C26 H26B 110.0 . . ?
C27 C26 H26B 110.0 . . ?
H26A C26 H26B 108.4 . . ?
C32 C27 C28 119.2(2) . . ?
C32 C27 C26 121.1(2) . . ?
C28 C27 C26 119.7(2) . . ?
C29 C28 C27 120.1(2) . . ?
C29 C28 H28 120.0 . . ?
C27 C28 H28 120.0 . . ?
C28 C29 C30 120.5(2) . . ?
C28 C29 H29 119.7 . . ?
C30 C29 H29 119.7 . . ?
C31 C30 C29 119.5(2) . . ?
C31 C30 H30 120.3 . . ?
C29 C30 H30 120.3 . . ?
C32 C31 C30 119.9(2) . . ?
C32 C31 H31 120.0 . . ?
C30 C31 H31 120.0 . . ?
C31 C32 C27 120.8(2) . . ?
C31 C32 H32 119.6 . . ?
C27 C32 H32 119.6 . . ?
C4 O1 Si1 126.59(14) . . ?
C6 O2 Si2 127.37(14) . . ?
C13 O3 C26 113.07(17) . . ?
O1 Si1 C15 110.76(11) . . ?
O1 Si1 C14 111.33(10) . . ?
C15 Si1 C14 107.88(13) . . ?
O1 Si1 C16 103.54(10) . . ?
C15 Si1 C16 110.97(12) . . ?
C14 Si1 C16 112.37(12) . . ?
O2 Si2 C20 111.01(10) . . ?
O2 Si2 C21 109.82(10) . . ?
C20 Si2 C21 108.44(13) . . ?
O2 Si2 C22 104.65(9) . . ?
C20 Si2 C22 111.17(12) . . ?
C21 Si2 C22 111.74(11) . . ?

loop_
_geom_bond_atom_site_label_1
_geom_bond_atom_site_label_2
_geom_bond_distance
_geom_bond_site_symmetry_2
_geom_bond_publ_flag
Br1 C1 1.924(2) . ?
C1 C2 1.309(3) . ?
C1 C9 1.502(3) . ?
C2 C3 1.493(3) . ?
C2 H2 0.9500 . ?
C3 C4 1.530(3) . ?
C3 C7 1.531(3) . ?
C3 H3 1.0000 . ?
C4 O1 1.435(2) . ?
C4 C5 1.520(3) . ?
C4 H4 1.0000 . ?
C5 C10 1.518(3) . ?
C5 C6 1.536(3) . ?
C5 H5 1.0000 . ?
C6 O2 1.429(2) . ?
C6 C7 1.550(3) . ?
C6 H6 1.0000 . ?
C7 C8 1.543(3) . ?
C7 H7 1.0000 . ?
C8 C11 1.508(3) . ?
C8 C9 1.551(3) . ?
C8 H8 1.0000 . ?
C9 C13 1.523(3) . ?
C9 H9 1.0000 . ?
C10 H10A 0.9800 . ?
C10 H10B 0.9800 . ?
C10 H10C 0.9800 . ?
C11 C12 1.303(3) . ?
C11 H11 0.9500 . ?
C12 H12A 0.9500 . ?
C12 H12B 0.9500 . ?
C13 O3 1.415(3) . ?
C13 H13A 0.9900 . ?
C13 H13B 0.9900 . ?
C14 Si1 1.859(3) . ?
C14 H14A 0.9800 . ?
C14 H14B 0.9800 . ?
C14 H14C 0.9800 . ?
C15 Si1 1.859(3) . ?
C15 H15A 0.9800 . ?
C15 H15B 0.9800 . ?
C15 H15C 0.9800 . ?
C16 C19 1.526(3) . ?
C16 C17 1.526(3) . ?
C16 C18 1.539(3) . ?
C16 Si1 1.878(2) . ?
C17 H17A 0.9800 . ?
C17 H17B 0.9800 . ?
C17 H17C 0.9800 . ?
C18 H18A 0.9800 . ?
C18 H18B 0.9800 . ?
C18 H18C 0.9800 . ?
C19 H19A 0.9800 . ?
C19 H19B 0.9800 . ?
C19 H19C 0.9800 . ?
C20 Si2 1.855(3) . ?
C20 H20A 0.9800 . ?
C20 H20B 0.9800 . ?
C20 H20C 0.9800 . ?
C21 Si2 1.862(2) . ?
C21 H21A 0.9800 . ?
C21 H21B 0.9800 . ?
C21 H21C 0.9800 . ?
C22 C25 1.536(3) . ?
C22 C24 1.538(4) . ?
C22 C23 1.541(3) . ?
C22 Si2 1.881(2) . ?
C23 H23A 0.9800 . ?
C23 H23B 0.9800 . ?
C23 H23C 0.9800 . ?
C24 H24A 0.9800 . ?
C24 H24B 0.9800 . ?
C24 H24C 0.9800 . ?
C25 H25A 0.9800 . ?
C25 H25B 0.9800 . ?
C25 H25C 0.9800 . ?
C26 O3 1.421(3) . ?
C26 C27 1.509(3) . ?
C26 H26A 0.9900 . ?
C26 H26B 0.9900 . ?
C27 C32 1.382(3) . ?
C27 C28 1.385(3) . ?
C28 C29 1.379(3) . ?
C28 H28 0.9500 . ?
C29 C30 1.384(4) . ?
C29 H29 0.9500 . ?
C30 C31 1.381(4) . ?
C30 H30 0.9500 . ?
C31 C32 1.380(3) . ?
C31 H31 0.9500 . ?
C32 H32 0.9500 . ?
O1 Si1 1.6547(16) . ?
O2 Si2 1.6508(16) . ?

loop_
_geom_torsion_atom_site_label_1
_geom_torsion_atom_site_label_2
_geom_torsion_atom_site_label_3
_geom_torsion_atom_site_label_4
_geom_torsion
_geom_torsion_site_symmetry_1
_geom_torsion_site_symmetry_2
_geom_torsion_site_symmetry_3
_geom_torsion_site_symmetry_4
_geom_torsion_publ_flag
C9 C1 C2 C3 -3.3(4) . . . . ?
Br1 C1 C2 C3 175.04(16) . . . . ?
C1 C2 C3 C4 111.0(2) . . . . ?
C1 C2 C3 C7 -8.9(3) . . . . ?
C2 C3 C4 O1 68.5(2) . . . . ?
C7 C3 C4 O1 -165.47(17) . . . . ?
C2 C3 C4 C5 -171.11(18) . . . . ?
C7 C3 C4 C5 -45.1(2) . . . . ?
O1 C4 C5 C10 -73.4(2) . . . . ?
C3 C4 C5 C10 165.72(19) . . . . ?
O1 C4 C5 C6 159.90(18) . . . . ?
C3 C4 C5 C6 39.0(2) . . . . ?
C10 C5 C6 O2 93.1(2) . . . . ?
C4 C5 C6 O2 -139.60(18) . . . . ?
C10 C5 C6 C7 -145.62(19) . . . . ?
C4 C5 C6 C7 -18.3(2) . . . . ?
C2 C3 C7 C8 38.7(3) . . . . ?
C4 C3 C7 C8 -88.6(2) . . . . ?
C2 C3 C7 C6 160.53(18) . . . . ?
C4 C3 C7 C6 33.2(2) . . . . ?
O2 C6 C7 C3 111.00(19) . . . . ?
C5 C6 C7 C3 -9.3(2) . . . . ?
O2 C6 C7 C8 -128.44(19) . . . . ?
C5 C6 C7 C8 111.2(2) . . . . ?
C3 C7 C8 C11 179.09(17) . . . . ?
C6 C7 C8 C11 62.5(2) . . . . ?
C3 C7 C8 C9 -57.5(2) . . . . ?
C6 C7 C8 C9 -174.14(17) . . . . ?
C2 C1 C9 C13 -138.5(2) . . . . ?
Br1 C1 C9 C13 43.1(2) . . . . ?
C2 C1 C9 C8 -15.3(3) . . . . ?
Br1 C1 C9 C8 166.33(14) . . . . ?
C11 C8 C9 C1 168.77(18) . . . . ?
C7 C8 C9 C1 44.8(2) . . . . ?
C11 C8 C9 C13 -66.3(2) . . . . ?
C7 C8 C9 C13 169.67(17) . . . . ?
C7 C8 C11 C12 -115.1(3) . . . . ?
C9 C8 C11 C12 120.8(3) . . . . ?
C1 C9 C13 O3 56.4(2) . . . . ?
C8 C9 C13 O3 -66.9(2) . . . . ?
O3 C26 C27 C32 130.2(2) . . . . ?
O3 C26 C27 C28 -49.6(3) . . . . ?
C32 C27 C28 C29 -0.3(4) . . . . ?
C26 C27 C28 C29 179.5(2) . . . . ?
C27 C28 C29 C30 -0.1(4) . . . . ?
C28 C29 C30 C31 0.7(4) . . . . ?
C29 C30 C31 C32 -0.9(4) . . . . ?
C30 C31 C32 C27 0.5(4) . . . . ?
C28 C27 C32 C31 0.1(4) . . . . ?
C26 C27 C32 C31 -179.7(2) . . . . ?
C5 C4 O1 Si1 131.10(17) . . . . ?
C3 C4 O1 Si1 -114.14(19) . . . . ?
C5 C6 O2 Si2 -123.04(17) . . . . ?
C7 C6 O2 Si2 118.77(17) . . . . ?
C9 C13 O3 C26 -177.68(19) . . . . ?
C27 C26 O3 C13 167.9(2) . . . . ?
C4 O1 Si1 C15 -72.9(2) . . . . ?
C4 O1 Si1 C14 47.1(2) . . . . ?
C4 O1 Si1 C16 168.06(17) . . . . ?
C19 C16 Si1 O1 56.39(19) . . . . ?
C17 C16 Si1 O1 -64.82(18) . . . . ?
C18 C16 Si1 O1 175.19(16) . . . . ?
C19 C16 Si1 C15 -62.5(2) . . . . ?
C17 C16 Si1 C15 176.31(17) . . . . ?
C18 C16 Si1 C15 56.3(2) . . . . ?
C19 C16 Si1 C14 176.64(17) . . . . ?
C17 C16 Si1 C14 55.4(2) . . . . ?
C18 C16 Si1 C14 -64.6(2) . . . . ?
C6 O2 Si2 C20 31.6(2) . . . . ?
C6 O2 Si2 C21 -88.29(18) . . . . ?
C6 O2 Si2 C22 151.63(16) . . . . ?
C25 C22 Si2 O2 -59.71(18) . . . . ?
C24 C22 Si2 O2 59.90(18) . . . . ?
C23 C22 Si2 O2 -179.50(15) . . . . ?
C25 C22 Si2 C20 60.19(19) . . . . ?
C24 C22 Si2 C20 179.80(17) . . . . ?
C23 C22 Si2 C20 -59.6(2) . . . . ?
C25 C22 Si2 C21 -178.50(17) . . . . ?
C24 C22 Si2 C21 -58.9(2) . . . . ?
C23 C22 Si2 C21 61.71(19) . . . . ?

loop_
_cod_related_entry_id
_cod_related_entry_database
_cod_related_entry_code
1 ChemSpider 30659051
